data_4324801
loop_
_publ_author_name
'Ian A. Gass'
'Christopher J. Gartshore'
'David W. Lupton'
'Boujemaa Moubaraki'
'Ayman Nafady'
'Alan M. Bond'
'John F. Boas'
'John D. Cashion'
'Carsten Milsmann'
'Karl Wieghardt'
'Keith S. Murray'

_publ_contact_author_address
; School of Chemistry, 171 
  Monash university, 
  Vic 3800, 
  Australia
;
_publ_contact_author_email Keith.murray@sci.monash.edu.au
_publ_contact_author_fax +61-3-9905-4597
_publ_contact_author_name 'Keith. S. Murray'
_publ_contact_author_phone +61-3-9905-4512
_publ_section_title
;
 Anion Dependent Redox Changes in Iron Bis-terdentate Nitroxide {NNO}
 Chelates
;
_journal_name_full 'Inorganic Chemistry'
_journal_page_first 3052
_journal_page_last 3064
_journal_paper_doi 10.1021/ic102588h
_journal_volume 50
_journal_year 2011
_chemical_formula_moiety
;
C30 H32 Fe N6 O4,(C24 H20 B),0.5(O H2)
;
_chemical_formula_sum 'C54 H53 B Fe N6 O4.5'
_chemical_formula_weight 924.69
_chemical_name_systematic
; 
 ? 
;
_space_group_IT_number 2
_symmetry_cell_setting triclinic
_symmetry_space_group_name_Hall '-P 1'
_symmetry_space_group_name_H-M 'P -1'
_atom_sites_solution_hydrogens geom
_atom_sites_solution_primary direct
_atom_sites_solution_secondary difmap
_audit_creation_date '9 November 2005'
_audit_creation_method SHELXL-97
_cell_angle_alpha 74.257(2)
_cell_angle_beta 80.636(2)
_cell_angle_gamma 71.623(2)
_cell_formula_units_Z 2
_cell_length_a 8.4571(7)
_cell_length_b 12.7587(9)
_cell_length_c 23.0359(16)
_cell_measurement_reflns_used 5605
_cell_measurement_temperature 123(2)
_cell_measurement_theta_max 27.44
_cell_measurement_theta_min 2.21
_cell_volume 2262.3(3)
_computing_cell_refinement 'Bruker Apex2 V2.0'
_computing_data_collection 'Bruker Apex2 V2.0'
_computing_data_reduction 'Bruker Apex2 V2.0'
_computing_molecular_graphics X-SEED
_computing_publication_material 'XCIF V6.12 (BrukerAXS, 2001).'
_computing_structure_refinement 'SHELXL-97 (Sheldrick, 1997)'
_computing_structure_solution 'SHELXS-97 (Sheldrick, 1990)'
_diffrn_ambient_temperature 123(2)
_diffrn_measured_fraction_theta_full 0.987
_diffrn_measured_fraction_theta_max 0.987
_diffrn_measurement_device_type 'APEX X8'
_diffrn_measurement_method 'scans in phi and omega'
_diffrn_radiation_monochromator graphite
_diffrn_radiation_source 'fine-focus sealed tube'
_diffrn_radiation_type MoK\a
_diffrn_radiation_wavelength 0.71073
_diffrn_reflns_av_R_equivalents 0.0475
_diffrn_reflns_av_sigmaI/netI 0.0845
_diffrn_reflns_limit_h_max 10
_diffrn_reflns_limit_h_min -10
_diffrn_reflns_limit_k_max 16
_diffrn_reflns_limit_k_min -16
_diffrn_reflns_limit_l_max 28
_diffrn_reflns_limit_l_min -29
_diffrn_reflns_number 21952
_diffrn_reflns_theta_full 27.50
_diffrn_reflns_theta_max 27.50
_diffrn_reflns_theta_min 2.14
_diffrn_standards_decay_% 0
_diffrn_standards_interval_count 0
_diffrn_standards_interval_time 0
_diffrn_standards_number 0
_exptl_absorpt_coefficient_mu 0.390
_exptl_absorpt_correction_T_max 0.962
_exptl_absorpt_correction_T_min 0.911
_exptl_absorpt_correction_type multi-scan
_exptl_absorpt_process_details SADABS
_exptl_crystal_colour green
_exptl_crystal_density_diffrn 1.356
_exptl_crystal_description plate
_exptl_crystal_F_000 970
_exptl_crystal_size_max 0.6
_exptl_crystal_size_mid 0.2
_exptl_crystal_size_min 0.1
_refine_diff_density_max 0.930
_refine_diff_density_min -0.502
_refine_diff_density_rms 0.075
_refine_ls_extinction_method none
_refine_ls_goodness_of_fit_ref 1.118
_refine_ls_hydrogen_treatment constr
_refine_ls_matrix_type full
_refine_ls_number_parameters 611
_refine_ls_number_reflns 10234
_refine_ls_number_restraints 6
_refine_ls_restrained_S_all 1.118
_refine_ls_R_factor_all 0.0855
_refine_ls_R_factor_gt 0.0668
_refine_ls_shift/su_max 0.000
_refine_ls_shift/su_mean 0.000
_refine_ls_structure_factor_coef Fsqd
_refine_ls_weighting_details 'calc w=1/[\s^2^(Fo^2^)+(0.0000P)^2^+3.2169P] where P=(Fo^2^+2Fc^2^)/3'
_refine_ls_weighting_scheme calc
_refine_ls_wR_factor_gt 0.1234
_refine_ls_wR_factor_ref 0.1315
_reflns_number_gt 8301
_reflns_number_total 10234
_reflns_threshold_expression >2sigma(I)
_cod_data_source_file ic102588h_si_002.cif
_cod_data_source_block global
_cod_original_formula_sum 'C54 H53 B Fe N6 O4.50'
_cod_database_code 4324801

loop_
_symmetry_equiv_pos_as_xyz
'x, y, z'
'-x, -y, -z'

loop_
_atom_site_label
_atom_site_type_symbol
_atom_site_fract_x
_atom_site_fract_y
_atom_site_fract_z
_atom_site_U_iso_or_equiv
_atom_site_adp_type
_atom_site_occupancy
_atom_site_symmetry_multiplicity
_atom_site_calc_flag
_atom_site_refinement_flags
Fe1 Fe 0.5000 0.0000 0.0000 0.01496(13) Uani 1 2 d S
Fe2 Fe 0.5000 0.0000 0.5000 0.01508(13) Uani 1 2 d S
O1 O 0.3502(3) 0.10564(17) 0.03914(8) 0.0178(4) Uani 1 1 d .
O2 O 0.5770(3) 0.10932(18) 0.15420(9) 0.0216(5) Uani 1 1 d .
O3 O 0.6739(3) 0.03704(17) 0.52204(9) 0.0192(4) Uani 1 1 d .
O4 O 0.5024(3) 0.12710(18) 0.65676(9) 0.0230(5) Uani 1 1 d .
O5 O 0.013(2) 0.5640(12) 0.0336(7) 0.202(6) Uani 0.50 1 d PU
N3 N 0.3846(3) 0.0981(2) 0.09828(10) 0.0181(5) Uani 1 1 d .
N1 N 0.6712(3) 0.0746(2) -0.00063(10) 0.0172(5) Uani 1 1 d .
N2 N 0.5913(3) -0.1054(2) 0.07608(10) 0.0166(5) Uani 1 1 d .
N6 N 0.6643(3) 0.0408(2) 0.58324(10) 0.0192(5) Uani 1 1 d .
N4 N 0.3488(3) 0.1432(2) 0.51535(11) 0.0180(5) Uani 1 1 d .
N5 N 0.4299(3) -0.07044(19) 0.58408(10) 0.0161(5) Uani 1 1 d .
C6 C 0.5653(4) 0.0661(2) 0.10556(13) 0.0189(6) Uani 1 1 d .
C12 C 0.4099(4) 0.1747(3) 0.17256(14) 0.0251(7) Uani 1 1 d .
H12A H 0.4140 0.2424 0.1831 0.030 Uiso 1 1 calc R
H12B H 0.3602 0.1295 0.2072 0.030 Uiso 1 1 calc R
C13 C 0.3096(4) 0.2064(3) 0.11764(13) 0.0211(6) Uani 1 1 d .
C15 C 0.1238(4) 0.2209(3) 0.13359(15) 0.0267(7) Uani 1 1 d .
H15A H 0.0720 0.2276 0.0981 0.040 Uiso 1 1 calc R
H15B H 0.0741 0.2883 0.1486 0.040 Uiso 1 1 calc R
H15C H 0.1077 0.1561 0.1641 0.040 Uiso 1 1 calc R
C14 C 0.3384(5) 0.3117(3) 0.07174(15) 0.0277(7) Uani 1 1 d .
H14A H 0.4562 0.3006 0.0614 0.042 Uiso 1 1 calc R
H14B H 0.2928 0.3766 0.0890 0.042 Uiso 1 1 calc R
H14C H 0.2843 0.3239 0.0359 0.042 Uiso 1 1 calc R
C5 C 0.6800(4) 0.1053(2) 0.05023(12) 0.0162(6) Uani 1 1 d .
C4 C 0.8004(4) 0.1560(3) 0.05371(14) 0.0260(7) Uani 1 1 d .
H4 H 0.8054 0.1766 0.0890 0.031 Uiso 1 1 calc R
C3 C 0.9138(4) 0.1757(3) 0.00362(15) 0.0290(7) Uani 1 1 d .
H3 H 0.9959 0.2090 0.0050 0.035 Uiso 1 1 calc R
C2 C 0.9016(4) 0.1445(3) -0.04825(14) 0.0252(7) Uani 1 1 d .
H2 H 0.9753 0.1571 -0.0823 0.030 Uiso 1 1 calc R
C1 C 0.7790(4) 0.0945(2) -0.04900(13) 0.0185(6) Uani 1 1 d .
H1 H 0.7711 0.0741 -0.0840 0.022 Uiso 1 1 calc R
C7 C 0.6211(4) -0.0627(2) 0.11940(13) 0.0180(6) Uani 1 1 d .
C8 C 0.6947(4) -0.1310(3) 0.17145(13) 0.0225(6) Uani 1 1 d .
H8 H 0.7136 -0.0992 0.2006 0.027 Uiso 1 1 calc R
C9 C 0.7396(4) -0.2483(3) 0.17921(14) 0.0239(7) Uani 1 1 d .
H9 H 0.7898 -0.2962 0.2136 0.029 Uiso 1 1 calc R
C10 C 0.7087(4) -0.2927(3) 0.13538(13) 0.0226(6) Uani 1 1 d .
H10 H 0.7378 -0.3709 0.1399 0.027 Uiso 1 1 calc R
C11 C 0.6339(4) -0.2194(2) 0.08455(13) 0.0205(6) Uani 1 1 d .
H11 H 0.6123 -0.2498 0.0553 0.025 Uiso 1 1 calc R
C21 C 0.4903(4) 0.0834(2) 0.60824(13) 0.0187(6) Uani 1 1 d .
C27 C 0.6749(5) 0.1245(3) 0.65685(15) 0.0326(8) Uani 1 1 d .
H27A H 0.7306 0.0597 0.6871 0.039 Uiso 1 1 calc R
H27B H 0.6806 0.1932 0.6657 0.039 Uiso 1 1 calc R
C28 C 0.7578(4) 0.1152(3) 0.59338(14) 0.0244(7) Uani 1 1 d .
C29 C 0.7297(5) 0.2309(3) 0.54855(15) 0.0303(8) Uani 1 1 d .
H29A H 0.7673 0.2204 0.5083 0.045 Uiso 1 1 calc R
H29B H 0.7915 0.2740 0.5588 0.045 Uiso 1 1 calc R
H29C H 0.6128 0.2712 0.5503 0.045 Uiso 1 1 calc R
C30 C 0.9436(4) 0.0500(3) 0.59388(16) 0.0312(8) Uani 1 1 d .
H30A H 0.9571 -0.0238 0.6207 0.047 Uiso 1 1 calc R
H30B H 1.0022 0.0910 0.6075 0.047 Uiso 1 1 calc R
H30C H 0.9881 0.0419 0.5537 0.047 Uiso 1 1 calc R
C26 C 0.2329(4) 0.2119(2) 0.47789(13) 0.0204(6) Uani 1 1 d .
H26 H 0.2214 0.1903 0.4437 0.024 Uiso 1 1 calc R
C25 C 0.1295(4) 0.3147(3) 0.48895(14) 0.0255(7) Uani 1 1 d .
H25 H 0.0486 0.3610 0.4629 0.031 Uiso 1 1 calc R
C24 C 0.1493(4) 0.3467(3) 0.53955(14) 0.0262(7) Uani 1 1 d .
H24 H 0.0813 0.4150 0.5479 0.031 Uiso 1 1 calc R
C23 C 0.2716(4) 0.2760(2) 0.57772(14) 0.0229(7) Uani 1 1 d .
H23 H 0.2885 0.2971 0.6113 0.027 Uiso 1 1 calc R
C22 C 0.3678(4) 0.1737(2) 0.56479(12) 0.0174(6) Uani 1 1 d .
C20 C 0.4271(4) -0.0204(2) 0.62877(13) 0.0182(6) Uani 1 1 d .
C19 C 0.3763(4) -0.0631(2) 0.68833(13) 0.0210(6) Uani 1 1 d .
H19 H 0.3778 -0.0276 0.7185 0.025 Uiso 1 1 calc R
C18 C 0.3230(4) -0.1603(3) 0.70212(13) 0.0234(7) Uani 1 1 d .
H18 H 0.2857 -0.1899 0.7416 0.028 Uiso 1 1 calc R
C17 C 0.3260(4) -0.2122(2) 0.65643(14) 0.0215(6) Uani 1 1 d .
H17 H 0.2925 -0.2779 0.6649 0.026 Uiso 1 1 calc R
C16 C 0.3795(4) -0.1653(2) 0.59779(13) 0.0203(6) Uani 1 1 d .
H16 H 0.3808 -0.2002 0.5671 0.024 Uiso 1 1 calc R
C31 C 0.2091(4) 0.4601(2) 0.27007(13) 0.0190(6) Uani 1 1 d .
C32 C 0.2479(4) 0.3517(3) 0.30965(13) 0.0228(6) Uani 1 1 d .
H32 H 0.3313 0.3329 0.3356 0.027 Uiso 1 1 calc R
C33 C 0.1662(4) 0.2709(3) 0.31159(14) 0.0269(7) Uani 1 1 d .
H33 H 0.1971 0.1996 0.3379 0.032 Uiso 1 1 calc R
C34 C 0.0386(4) 0.2973(3) 0.27409(15) 0.0293(7) Uani 1 1 d .
H34 H -0.0171 0.2445 0.2752 0.035 Uiso 1 1 calc R
C35 C -0.0039(4) 0.4045(3) 0.23501(15) 0.0286(7) Uani 1 1 d .
H35 H -0.0894 0.4238 0.2099 0.034 Uiso 1 1 calc R
C36 C 0.0802(4) 0.4825(3) 0.23335(14) 0.0241(7) Uani 1 1 d .
H36 H 0.0497 0.5532 0.2065 0.029 Uiso 1 1 calc R
C37 C 0.4297(4) 0.5294(2) 0.19297(13) 0.0198(6) Uani 1 1 d .
C38 C 0.5760(4) 0.4388(2) 0.19011(13) 0.0205(6) Uani 1 1 d .
H38 H 0.6186 0.3928 0.2262 0.025 Uiso 1 1 calc R
C39 C 0.6596(4) 0.4150(3) 0.13613(15) 0.0261(7) Uani 1 1 d .
H39 H 0.7563 0.3545 0.1367 0.031 Uiso 1 1 calc R
C40 C 0.5996(5) 0.4809(3) 0.08117(15) 0.0303(8) Uani 1 1 d .
H40 H 0.6560 0.4662 0.0448 0.036 Uiso 1 1 calc R
C41 C 0.4536(4) 0.5692(3) 0.08194(14) 0.0268(7) Uani 1 1 d .
H41 H 0.4105 0.6134 0.0456 0.032 Uiso 1 1 calc R
C42 C 0.3706(4) 0.5927(3) 0.13617(13) 0.0225(6) Uani 1 1 d .
H42 H 0.2726 0.6522 0.1351 0.027 Uiso 1 1 calc R
C43 C 0.2081(4) 0.6811(2) 0.25134(12) 0.0187(6) Uani 1 1 d .
C44 C 0.0530(4) 0.7122(3) 0.28470(13) 0.0205(6) Uani 1 1 d .
H44 H 0.0098 0.6551 0.3094 0.025 Uiso 1 1 calc R
C45 C -0.0382(4) 0.8245(3) 0.28230(13) 0.0229(6) Uani 1 1 d .
H45 H -0.1398 0.8411 0.3055 0.028 Uiso 1 1 calc R
C46 C 0.0215(4) 0.9121(3) 0.24546(14) 0.0237(7) Uani 1 1 d .
H46 H -0.0404 0.9874 0.2431 0.028 Uiso 1 1 calc R
C47 C 0.1745(4) 0.8856(3) 0.21237(13) 0.0231(7) Uani 1 1 d .
H47 H 0.2163 0.9435 0.1877 0.028 Uiso 1 1 calc R
C48 C 0.2662(4) 0.7728(3) 0.21576(13) 0.0214(6) Uani 1 1 d .
H48 H 0.3698 0.7572 0.1937 0.026 Uiso 1 1 calc R
C49 C 0.4415(4) 0.5217(2) 0.31289(13) 0.0190(6) Uani 1 1 d .
C50 C 0.3761(4) 0.4962(2) 0.37395(13) 0.0216(6) Uani 1 1 d .
H50 H 0.2649 0.4959 0.3823 0.026 Uiso 1 1 calc R
C51 C 0.4734(4) 0.4716(3) 0.42187(14) 0.0251(7) Uani 1 1 d .
H51 H 0.4268 0.4543 0.4615 0.030 Uiso 1 1 calc R
C52 C 0.6383(4) 0.4727(3) 0.41128(14) 0.0248(7) Uani 1 1 d .
H52 H 0.7036 0.4544 0.4434 0.030 Uiso 1 1 calc R
C53 C 0.7056(4) 0.5014(2) 0.35185(14) 0.0235(7) Uani 1 1 d .
H53 H 0.8158 0.5041 0.3439 0.028 Uiso 1 1 calc R
C54 C 0.6066(4) 0.5263(2) 0.30423(13) 0.0203(6) Uani 1 1 d .
H54 H 0.6528 0.5470 0.2649 0.024 Uiso 1 1 calc R
B1 B 0.3219(4) 0.5489(3) 0.25739(15) 0.0192(7) Uani 1 1 d .

loop_
_atom_site_aniso_label
_atom_site_aniso_U_11
_atom_site_aniso_U_22
_atom_site_aniso_U_33
_atom_site_aniso_U_23
_atom_site_aniso_U_13
_atom_site_aniso_U_12
Fe1 0.0160(3) 0.0176(3) 0.0131(3) -0.0046(2) -0.0025(2) -0.0059(2)
Fe2 0.0168(3) 0.0147(3) 0.0142(3) -0.0036(2) -0.0023(2) -0.0045(2)
O1 0.0188(11) 0.0233(10) 0.0137(9) -0.0078(8) -0.0043(8) -0.0051(9)
O2 0.0202(11) 0.0317(12) 0.0184(10) -0.0140(9) -0.0024(8) -0.0077(9)
O3 0.0241(12) 0.0224(10) 0.0149(10) -0.0072(8) -0.0031(8) -0.0087(9)
O4 0.0276(13) 0.0273(11) 0.0184(10) -0.0105(9) -0.0028(9) -0.0091(10)
O5 0.202(6) 0.202(6) 0.202(6) -0.0471(17) -0.0168(11) -0.057(2)
N3 0.0203(14) 0.0220(12) 0.0155(12) -0.0105(10) -0.0037(10) -0.0045(10)
N1 0.0196(13) 0.0182(12) 0.0146(11) -0.0046(9) -0.0049(9) -0.0044(10)
N2 0.0158(13) 0.0195(12) 0.0160(12) -0.0059(10) -0.0015(9) -0.0056(10)
N6 0.0220(14) 0.0228(13) 0.0153(12) -0.0041(10) -0.0043(10) -0.0090(11)
N4 0.0184(13) 0.0173(12) 0.0168(12) -0.0016(10) -0.0022(10) -0.0049(10)
N5 0.0157(12) 0.0156(11) 0.0168(12) -0.0021(9) -0.0044(9) -0.0039(10)
C6 0.0179(15) 0.0248(15) 0.0155(14) -0.0073(12) -0.0021(11) -0.0059(12)
C12 0.0239(17) 0.0314(17) 0.0224(15) -0.0141(13) -0.0005(13) -0.0052(14)
C13 0.0230(17) 0.0238(15) 0.0209(15) -0.0099(12) -0.0037(12) -0.0078(13)
C15 0.0203(17) 0.0316(17) 0.0290(17) -0.0153(14) -0.0002(13) -0.0026(14)
C14 0.034(2) 0.0206(15) 0.0306(17) -0.0090(13) -0.0016(14) -0.0088(14)
C5 0.0156(14) 0.0168(13) 0.0163(13) -0.0047(11) -0.0030(11) -0.0035(11)
C4 0.0275(18) 0.0321(17) 0.0233(16) -0.0075(13) -0.0026(13) -0.0143(15)
C3 0.0247(18) 0.0400(19) 0.0306(17) -0.0105(15) -0.0023(14) -0.0191(15)
C2 0.0244(17) 0.0296(17) 0.0226(16) -0.0038(13) -0.0008(13) -0.0119(14)
C1 0.0191(15) 0.0207(14) 0.0141(13) -0.0033(11) -0.0020(11) -0.0037(12)
C7 0.0173(15) 0.0223(15) 0.0158(13) -0.0057(11) 0.0002(11) -0.0072(12)
C8 0.0231(17) 0.0299(16) 0.0150(14) -0.0044(12) -0.0055(12) -0.0071(13)
C9 0.0233(17) 0.0247(16) 0.0206(15) 0.0014(13) -0.0072(12) -0.0056(13)
C10 0.0233(17) 0.0208(15) 0.0229(15) -0.0023(12) -0.0034(12) -0.0071(13)
C11 0.0216(16) 0.0222(15) 0.0189(14) -0.0041(12) -0.0001(12) -0.0093(13)
C21 0.0242(16) 0.0187(14) 0.0149(13) -0.0041(11) -0.0038(12) -0.0071(12)
C27 0.033(2) 0.046(2) 0.0272(17) -0.0132(16) -0.0053(15) -0.0168(17)
C28 0.0252(17) 0.0304(17) 0.0253(16) -0.0099(13) -0.0038(13) -0.0148(14)
C29 0.032(2) 0.0248(17) 0.0381(19) -0.0052(15) -0.0066(15) -0.0132(15)
C30 0.0274(19) 0.0387(19) 0.0315(18) -0.0083(15) -0.0086(14) -0.0122(16)
C26 0.0210(16) 0.0212(15) 0.0182(14) -0.0028(12) -0.0026(12) -0.0063(12)
C25 0.0224(17) 0.0215(15) 0.0282(17) -0.0003(13) -0.0037(13) -0.0042(13)
C24 0.0277(18) 0.0168(14) 0.0296(17) -0.0073(13) 0.0031(14) -0.0015(13)
C23 0.0319(18) 0.0187(15) 0.0208(15) -0.0076(12) -0.0018(13) -0.0087(13)
C22 0.0204(15) 0.0176(14) 0.0159(13) -0.0046(11) 0.0003(11) -0.0079(12)
C20 0.0188(15) 0.0145(13) 0.0197(14) -0.0038(11) -0.0048(11) -0.0011(11)
C19 0.0204(16) 0.0235(15) 0.0161(14) -0.0047(12) -0.0011(12) -0.0024(12)
C18 0.0245(17) 0.0240(15) 0.0177(14) -0.0020(12) 0.0027(12) -0.0061(13)
C17 0.0198(16) 0.0149(14) 0.0258(16) 0.0022(12) -0.0035(12) -0.0046(12)
C16 0.0219(16) 0.0184(14) 0.0210(15) -0.0054(12) -0.0021(12) -0.0053(12)
C31 0.0163(15) 0.0221(15) 0.0182(14) -0.0073(12) 0.0013(11) -0.0041(12)
C32 0.0248(17) 0.0257(16) 0.0210(15) -0.0066(12) -0.0008(12) -0.0109(13)
C33 0.035(2) 0.0279(17) 0.0220(16) -0.0078(13) 0.0050(14) -0.0171(15)
C34 0.0285(19) 0.0376(19) 0.0312(18) -0.0176(15) 0.0069(14) -0.0190(15)
C35 0.0188(17) 0.042(2) 0.0302(17) -0.0192(15) -0.0012(13) -0.0070(15)
C36 0.0205(17) 0.0255(16) 0.0239(16) -0.0088(13) -0.0008(13) -0.0014(13)
C37 0.0205(16) 0.0185(14) 0.0217(15) -0.0057(12) -0.0002(12) -0.0075(12)
C38 0.0211(16) 0.0214(15) 0.0195(14) -0.0047(12) -0.0032(12) -0.0060(12)
C39 0.0212(17) 0.0273(16) 0.0332(18) -0.0160(14) -0.0002(13) -0.0052(13)
C40 0.036(2) 0.0369(19) 0.0236(16) -0.0184(14) 0.0089(14) -0.0144(16)
C41 0.035(2) 0.0295(17) 0.0180(15) -0.0050(13) -0.0022(13) -0.0124(15)
C42 0.0230(17) 0.0216(15) 0.0228(15) -0.0045(12) -0.0030(12) -0.0063(13)
C43 0.0197(15) 0.0211(14) 0.0156(14) -0.0038(11) -0.0076(11) -0.0037(12)
C44 0.0211(16) 0.0236(15) 0.0161(14) -0.0026(12) -0.0032(12) -0.0064(13)
C45 0.0224(17) 0.0264(16) 0.0189(15) -0.0072(12) -0.0027(12) -0.0034(13)
C46 0.0246(17) 0.0189(15) 0.0262(16) -0.0079(12) -0.0072(13) 0.0004(13)
C47 0.0279(18) 0.0227(15) 0.0184(15) -0.0040(12) -0.0028(12) -0.0072(13)
C48 0.0219(16) 0.0270(16) 0.0173(14) -0.0077(12) -0.0026(12) -0.0071(13)
C49 0.0231(16) 0.0161(14) 0.0166(14) -0.0032(11) -0.0016(12) -0.0046(12)
C50 0.0220(16) 0.0236(15) 0.0191(15) -0.0059(12) -0.0010(12) -0.0062(13)
C51 0.0342(19) 0.0246(16) 0.0165(14) -0.0050(12) 0.0009(13) -0.0098(14)
C52 0.0303(19) 0.0246(16) 0.0238(16) -0.0072(13) -0.0081(13) -0.0095(14)
C53 0.0266(18) 0.0232(15) 0.0257(16) -0.0076(13) -0.0026(13) -0.0124(13)
C54 0.0254(17) 0.0177(14) 0.0188(14) -0.0039(11) -0.0026(12) -0.0077(12)
B1 0.0161(17) 0.0187(16) 0.0191(16) -0.0031(13) 0.0000(13) -0.0015(13)

loop_
_atom_type_symbol
_atom_type_description
_atom_type_scat_dispersion_real
_atom_type_scat_dispersion_imag
_atom_type_scat_source
C C 0.0033 0.0016 'International Tables Vol C Tables 4.2.6.8 and 6.1.1.4'
H H 0.0000 0.0000 'International Tables Vol C Tables 4.2.6.8 and 6.1.1.4'
N N 0.0061 0.0033 'International Tables Vol C Tables 4.2.6.8 and 6.1.1.4'
O O 0.0106 0.0060 'International Tables Vol C Tables 4.2.6.8 and 6.1.1.4'
Fe Fe 0.3463 0.8444 'International Tables Vol C Tables 4.2.6.8 and 6.1.1.4'
B B 0.0013 0.0007 'International Tables Vol C Tables 4.2.6.8 and 6.1.1.4'

loop_
_geom_angle_atom_site_label_1
_geom_angle_atom_site_label_2
_geom_angle_atom_site_label_3
_geom_angle
_geom_angle_site_symmetry_1
_geom_angle_site_symmetry_3
O1 Fe1 O1 180.0(2) 2_655 .
O1 Fe1 N1 88.23(9) 2_655 2_655
O1 Fe1 N1 91.77(9) . 2_655
O1 Fe1 N1 91.77(9) 2_655 .
O1 Fe1 N1 88.23(9) . .
N1 Fe1 N1 180.00(15) 2_655 .
O1 Fe1 N2 85.65(9) 2_655 .
O1 Fe1 N2 94.35(9) . .
N1 Fe1 N2 94.38(10) 2_655 .
N1 Fe1 N2 85.62(10) . .
O1 Fe1 N2 94.35(9) 2_655 2_655
O1 Fe1 N2 85.65(9) . 2_655
N1 Fe1 N2 85.62(10) 2_655 2_655
N1 Fe1 N2 94.38(10) . 2_655
N2 Fe1 N2 180.00(18) . 2_655
O3 Fe2 O3 180.00(11) 2_656 .
O3 Fe2 N4 91.51(10) 2_656 .
O3 Fe2 N4 88.49(10) . .
O3 Fe2 N4 88.49(10) 2_656 2_656
O3 Fe2 N4 91.51(10) . 2_656
N4 Fe2 N4 180.00(13) . 2_656
O3 Fe2 N5 85.66(9) 2_656 .
O3 Fe2 N5 94.34(9) . .
N4 Fe2 N5 86.18(10) . .
N4 Fe2 N5 93.82(10) 2_656 .
O3 Fe2 N5 94.34(9) 2_656 2_656
O3 Fe2 N5 85.66(9) . 2_656
N4 Fe2 N5 93.82(10) . 2_656
N4 Fe2 N5 86.18(10) 2_656 2_656
N5 Fe2 N5 180.0 . 2_656
N3 O1 Fe1 115.53(16) . .
C6 O2 C12 108.2(2) . .
N6 O3 Fe2 115.92(16) . .
C21 O4 C27 108.4(2) . .
O1 N3 C6 113.2(2) . .
O1 N3 C13 113.0(2) . .
C6 N3 C13 106.0(2) . .
C1 N1 C5 119.6(3) . .
C1 N1 Fe1 122.5(2) . .
C5 N1 Fe1 117.89(19) . .
C7 N2 C11 118.2(2) . .
C7 N2 Fe1 119.57(19) . .
C11 N2 Fe1 122.2(2) . .
O3 N6 C21 112.3(2) . .
O3 N6 C28 113.5(2) . .
C21 N6 C28 106.2(2) . .
C26 N4 C22 119.9(3) . .
C26 N4 Fe2 122.5(2) . .
C22 N4 Fe2 117.5(2) . .
C20 N5 C16 118.7(2) . .
C20 N5 Fe2 119.20(19) . .
C16 N5 Fe2 122.1(2) . .
O2 C6 N3 105.3(2) . .
O2 C6 C7 113.0(2) . .
N3 C6 C7 104.9(2) . .
O2 C6 C5 110.4(2) . .
N3 C6 C5 117.6(2) . .
C7 C6 C5 105.7(2) . .
O2 C12 C13 105.3(2) . .
O2 C12 H12A 110.7 . .
C13 C12 H12A 110.7 . .
O2 C12 H12B 110.7 . .
C13 C12 H12B 110.7 . .
H12A C12 H12B 108.8 . .
N3 C13 C15 108.2(2) . .
N3 C13 C14 115.1(2) . .
C15 C13 C14 110.4(3) . .
N3 C13 C12 97.0(2) . .
C15 C13 C12 114.0(3) . .
C14 C13 C12 111.7(3) . .
C13 C15 H15A 109.5 . .
C13 C15 H15B 109.5 . .
H15A C15 H15B 109.5 . .
C13 C15 H15C 109.5 . .
H15A C15 H15C 109.5 . .
H15B C15 H15C 109.5 . .
C13 C14 H14A 109.5 . .
C13 C14 H14B 109.5 . .
H14A C14 H14B 109.5 . .
C13 C14 H14C 109.5 . .
H14A C14 H14C 109.5 . .
H14B C14 H14C 109.5 . .
N1 C5 C4 121.2(3) . .
N1 C5 C6 115.6(2) . .
C4 C5 C6 122.7(3) . .
C5 C4 C3 119.2(3) . .
C5 C4 H4 120.4 . .
C3 C4 H4 120.4 . .
C2 C3 C4 118.7(3) . .
C2 C3 H3 120.7 . .
C4 C3 H3 120.7 . .
C1 C2 C3 119.5(3) . .
C1 C2 H2 120.3 . .
C3 C2 H2 120.3 . .
N1 C1 C2 121.8(3) . .
N1 C1 H1 119.1 . .
C2 C1 H1 119.1 . .
N2 C7 C8 122.6(3) . .
N2 C7 C6 113.5(2) . .
C8 C7 C6 123.9(3) . .
C7 C8 C9 118.5(3) . .
C7 C8 H8 120.7 . .
C9 C8 H8 120.7 . .
C10 C9 C8 119.2(3) . .
C10 C9 H9 120.4 . .
C8 C9 H9 120.4 . .
C9 C10 C11 119.2(3) . .
C9 C10 H10 120.4 . .
C11 C10 H10 120.4 . .
N2 C11 C10 122.2(3) . .
N2 C11 H11 118.9 . .
C10 C11 H11 118.9 . .
O4 C21 N6 105.3(2) . .
O4 C21 C20 112.7(2) . .
N6 C21 C20 104.6(2) . .
O4 C21 C22 109.8(2) . .
N6 C21 C22 117.2(2) . .
C20 C21 C22 107.3(2) . .
O4 C27 C28 106.4(3) . .
O4 C27 H27A 110.4 . .
C28 C27 H27A 110.4 . .
O4 C27 H27B 110.4 . .
C28 C27 H27B 110.4 . .
H27A C27 H27B 108.6 . .
N6 C28 C29 114.7(3) . .
N6 C28 C30 108.7(3) . .
C29 C28 C30 111.2(3) . .
N6 C28 C27 96.6(2) . .
C29 C28 C27 112.3(3) . .
C30 C28 C27 112.5(3) . .
C28 C29 H29A 109.5 . .
C28 C29 H29B 109.5 . .
H29A C29 H29B 109.5 . .
C28 C29 H29C 109.5 . .
H29A C29 H29C 109.5 . .
H29B C29 H29C 109.5 . .
C28 C30 H30A 109.5 . .
C28 C30 H30B 109.5 . .
H30A C30 H30B 109.5 . .
C28 C30 H30C 109.5 . .
H30A C30 H30C 109.5 . .
H30B C30 H30C 109.5 . .
N4 C26 C25 121.5(3) . .
N4 C26 H26 119.2 . .
C25 C26 H26 119.2 . .
C24 C25 C26 118.8(3) . .
C24 C25 H25 120.6 . .
C26 C25 H25 120.6 . .
C25 C24 C23 119.5(3) . .
C25 C24 H24 120.3 . .
C23 C24 H24 120.3 . .
C22 C23 C24 118.8(3) . .
C22 C23 H23 120.6 . .
C24 C23 H23 120.6 . .
N4 C22 C23 121.5(3) . .
N4 C22 C21 115.6(2) . .
C23 C22 C21 122.7(3) . .
N5 C20 C19 122.6(3) . .
N5 C20 C21 113.9(2) . .
C19 C20 C21 123.5(3) . .
C20 C19 C18 118.5(3) . .
C20 C19 H19 120.7 . .
C18 C19 H19 120.7 . .
C17 C18 C19 119.1(3) . .
C17 C18 H18 120.4 . .
C19 C18 H18 120.4 . .
C18 C17 C16 119.3(3) . .
C18 C17 H17 120.4 . .
C16 C17 H17 120.4 . .
N5 C16 C17 121.8(3) . .
N5 C16 H16 119.1 . .
C17 C16 H16 119.1 . .
C36 C31 C32 115.2(3) . .
C36 C31 B1 119.6(3) . .
C32 C31 B1 124.4(3) . .
C33 C32 C31 122.7(3) . .
C33 C32 H32 118.6 . .
C31 C32 H32 118.6 . .
C34 C33 C32 119.9(3) . .
C34 C33 H33 120.0 . .
C32 C33 H33 120.0 . .
C35 C34 C33 118.6(3) . .
C35 C34 H34 120.7 . .
C33 C34 H34 120.7 . .
C36 C35 C34 120.4(3) . .
C36 C35 H35 119.8 . .
C34 C35 H35 119.8 . .
C35 C36 C31 123.2(3) . .
C35 C36 H36 118.4 . .
C31 C36 H36 118.4 . .
C38 C37 C42 114.6(3) . .
C38 C37 B1 122.5(3) . .
C42 C37 B1 122.4(3) . .
C39 C38 C37 123.2(3) . .
C39 C38 H38 118.4 . .
C37 C38 H38 118.4 . .
C38 C39 C40 120.3(3) . .
C38 C39 H39 119.8 . .
C40 C39 H39 119.8 . .
C41 C40 C39 118.4(3) . .
C41 C40 H40 120.8 . .
C39 C40 H40 120.8 . .
C40 C41 C42 121.0(3) . .
C40 C41 H41 119.5 . .
C42 C41 H41 119.5 . .
C41 C42 C37 122.4(3) . .
C41 C42 H42 118.8 . .
C37 C42 H42 118.8 . .
C44 C43 C48 115.0(3) . .
C44 C43 B1 123.0(3) . .
C48 C43 B1 121.8(3) . .
C45 C44 C43 122.8(3) . .
C45 C44 H44 118.6 . .
C43 C44 H44 118.6 . .
C44 C45 C46 120.2(3) . .
C44 C45 H45 119.9 . .
C46 C45 H45 119.9 . .
C47 C46 C45 119.0(3) . .
C47 C46 H46 120.5 . .
C45 C46 H46 120.5 . .
C46 C47 C48 120.3(3) . .
C46 C47 H47 119.8 . .
C48 C47 H47 119.8 . .
C47 C48 C43 122.5(3) . .
C47 C48 H48 118.7 . .
C43 C48 H48 118.7 . .
C54 C49 C50 115.4(3) . .
C54 C49 B1 124.3(3) . .
C50 C49 B1 120.2(3) . .
C51 C50 C49 121.9(3) . .
C51 C50 H50 119.1 . .
C49 C50 H50 119.1 . .
C52 C51 C50 120.8(3) . .
C52 C51 H51 119.6 . .
C50 C51 H51 119.6 . .
C51 C52 C53 119.1(3) . .
C51 C52 H52 120.5 . .
C53 C52 H52 120.5 . .
C52 C53 C54 119.6(3) . .
C52 C53 H53 120.2 . .
C54 C53 H53 120.2 . .
C49 C54 C53 123.1(3) . .
C49 C54 H54 118.4 . .
C53 C54 H54 118.4 . .
C43 B1 C31 112.9(3) . .
C43 B1 C37 111.5(2) . .
C31 B1 C37 102.0(2) . .
C43 B1 C49 105.4(2) . .
C31 B1 C49 112.2(2) . .
C37 B1 C49 113.1(3) . .

loop_
_geom_bond_atom_site_label_1
_geom_bond_atom_site_label_2
_geom_bond_distance
_geom_bond_site_symmetry_2
Fe1 O1 1.856(2) 2_655
Fe1 O1 1.856(2) .
Fe1 N1 1.964(2) 2_655
Fe1 N1 1.964(2) .
Fe1 N2 1.996(2) .
Fe1 N2 1.996(2) 2_655
Fe2 O3 1.859(2) 2_656
Fe2 O3 1.859(2) .
Fe2 N4 1.957(2) .
Fe2 N4 1.957(2) 2_656
Fe2 N5 1.982(2) .
Fe2 N5 1.982(2) 2_656
O1 N3 1.411(3) .
O2 C6 1.405(3) .
O2 C12 1.458(4) .
O3 N6 1.412(3) .
O4 C21 1.408(3) .
O4 C27 1.449(4) .
N3 C6 1.477(4) .
N3 C13 1.483(4) .
N1 C1 1.341(4) .
N1 C5 1.352(4) .
N2 C7 1.350(4) .
N2 C11 1.350(4) .
N6 C21 1.477(4) .
N6 C28 1.494(4) .
N4 C26 1.340(4) .
N4 C22 1.347(4) .
N5 C20 1.344(4) .
N5 C16 1.349(4) .
C6 C7 1.516(4) .
C6 C5 1.541(4) .
C12 C13 1.529(4) .
C12 H12A 0.9700 .
C12 H12B 0.9700 .
C13 C15 1.518(4) .
C13 C14 1.528(4) .
C15 H15A 0.9600 .
C15 H15B 0.9600 .
C15 H15C 0.9600 .
C14 H14A 0.9600 .
C14 H14B 0.9600 .
C14 H14C 0.9600 .
C5 C4 1.390(4) .
C4 C3 1.396(4) .
C4 H4 0.9300 .
C3 C2 1.386(4) .
C3 H3 0.9300 .
C2 C1 1.382(4) .
C2 H2 0.9300 .
C1 H1 0.9300 .
C7 C8 1.385(4) .
C8 C9 1.391(4) .
C8 H8 0.9300 .
C9 C10 1.377(4) .
C9 H9 0.9300 .
C10 C11 1.386(4) .
C10 H10 0.9300 .
C11 H11 0.9300 .
C21 C20 1.513(4) .
C21 C22 1.537(4) .
C27 C28 1.533(4) .
C27 H27A 0.9700 .
C27 H27B 0.9700 .
C28 C29 1.528(4) .
C28 C30 1.529(5) .
C29 H29A 0.9600 .
C29 H29B 0.9600 .
C29 H29C 0.9600 .
C30 H30A 0.9600 .
C30 H30B 0.9600 .
C30 H30C 0.9600 .
C26 C25 1.391(4) .
C26 H26 0.9300 .
C25 C24 1.386(5) .
C25 H25 0.9300 .
C24 C23 1.391(5) .
C24 H24 0.9300 .
C23 C22 1.385(4) .
C23 H23 0.9300 .
C20 C19 1.383(4) .
C19 C18 1.391(4) .
C19 H19 0.9300 .
C18 C17 1.381(4) .
C18 H18 0.9300 .
C17 C16 1.386(4) .
C17 H17 0.9300 .
C16 H16 0.9300 .
C31 C36 1.399(4) .
C31 C32 1.407(4) .
C31 B1 1.640(4) .
C32 C33 1.398(4) .
C32 H32 0.9300 .
C33 C34 1.393(5) .
C33 H33 0.9300 .
C34 C35 1.392(5) .
C34 H34 0.9300 .
C35 C36 1.384(4) .
C35 H35 0.9300 .
C36 H36 0.9300 .
C37 C38 1.408(4) .
C37 C42 1.414(4) .
C37 B1 1.647(4) .
C38 C39 1.386(4) .
C38 H38 0.9300 .
C39 C40 1.389(5) .
C39 H39 0.9300 .
C40 C41 1.386(5) .
C40 H40 0.9300 .
C41 C42 1.388(4) .
C41 H41 0.9300 .
C42 H42 0.9300 .
C43 C44 1.406(4) .
C43 C48 1.412(4) .
C43 B1 1.638(4) .
C44 C45 1.387(4) .
C44 H44 0.9300 .
C45 C46 1.388(4) .
C45 H45 0.9300 .
C46 C47 1.383(4) .
C46 H46 0.9300 .
C47 C48 1.391(4) .
C47 H47 0.9300 .
C48 H48 0.9300 .
C49 C54 1.395(4) .
C49 C50 1.415(4) .
C49 B1 1.655(5) .
C50 C51 1.393(4) .
C50 H50 0.9300 .
C51 C52 1.379(5) .
C51 H51 0.9300 .
C52 C53 1.392(4) .
C52 H52 0.9300 .
C53 C54 1.395(4) .
C53 H53 0.9300 .
C54 H54 0.9300 .
